data_2006691
loop_
_publ_author_name
'Bradley, Richard F.'
'Schwalbe, Carl H.'
'Ross, Kenneth C.'
'Fraser, William'
'Freeman, Sally'

_publ_section_title
;
 6-Nitrophthalide
;
_journal_issue 11
_journal_name_full 'Acta Crystallographica Section C'
_journal_page_first 1626
_journal_page_last 1628
_journal_paper_doi 10.1107/S0108270197008494
_journal_volume 53
_journal_year 1997
_chemical_formula_moiety 'C8 H5 N O4'
_chemical_formula_sum 'C8 H5 N O4'
_chemical_formula_weight 179.13
_chemical_melting_point 416
_chemical_name_common 6-Nitrophthalide
_chemical_name_systematic
;
1,3-Dihydro-6-nitrobenzo[c]furan-1-one
;
_space_group_IT_number 33
_symmetry_cell_setting orthorhombic
_symmetry_space_group_name_Hall 'P 2c -2n'
_symmetry_space_group_name_H-M 'P n a 21'
_audit_creation_method SHELXL
_cell_angle_alpha 90.00
_cell_angle_beta 90.00
_cell_angle_gamma 90.00
_cell_formula_units_Z 4
_cell_length_a 9.2511(10)
_cell_length_b 13.513(3)
_cell_length_c 6.1542(3)
_cell_measurement_reflns_used 25
_cell_measurement_temperature 293(2)
_cell_measurement_theta_max 30.3
_cell_measurement_theta_min 21.1
_cell_volume 769.34(19)
_computing_cell_refinement 'CAD-4 Software'
_computing_data_collection 'CAD-4 Software (Enraf-Nonius, 1989)'
_computing_data_reduction 'CADABS (Gould & Smith, 1993)'
_computing_molecular_graphics 'ORTEPII (Johnson, 1976)'
_computing_publication_material SHELXL93
_computing_structure_refinement SHELXL93
_computing_structure_solution 'MULTAN84 (Main Germain & Woolfson, 1984)'
_diffrn_ambient_temperature 293(2)
_diffrn_measurement_device 'Enraf-Nonius CAD4 diffractometer'
_diffrn_measurement_method \w/2\q
_diffrn_radiation_monochromator graphite
_diffrn_radiation_source 'fine-focus sealed tube'
_diffrn_radiation_type CuK\a
_diffrn_radiation_wavelength 1.54178
_diffrn_reflns_av_R_equivalents 0.0000
_diffrn_reflns_av_sigmaI/netI 0.0073
_diffrn_reflns_limit_h_max 11
_diffrn_reflns_limit_h_min 0
_diffrn_reflns_limit_k_max 16
_diffrn_reflns_limit_k_min 0
_diffrn_reflns_limit_l_max 7
_diffrn_reflns_limit_l_min -7
_diffrn_reflns_number 1563
_diffrn_reflns_theta_max 73.93
_diffrn_reflns_theta_min 6.55
_diffrn_standards_decay_% 3
_diffrn_standards_interval_time 120
_diffrn_standards_number 3
_exptl_absorpt_coefficient_mu 1.098
_exptl_absorpt_correction_T_max 0.80
_exptl_absorpt_correction_T_min 0.71
_exptl_absorpt_correction_type '\y scan'
_exptl_absorpt_process_details '(North, Phillips & Mathews, 1968)'
_exptl_crystal_colour Colourless
_exptl_crystal_density_diffrn 1.547
_exptl_crystal_density_meas 1.54
_exptl_crystal_density_method 'flotation in aqueous NaCl/KI'
_exptl_crystal_description lath
_exptl_crystal_F_000 368
_exptl_crystal_size_max 0.5
_exptl_crystal_size_mid 0.2
_exptl_crystal_size_min 0.2
_refine_diff_density_max 0.164
_refine_diff_density_min -0.168
_refine_ls_abs_structure_details 'Flack (1983)'
_refine_ls_abs_structure_Flack 0.1(2)
_refine_ls_extinction_coef 0.021(2)
_refine_ls_extinction_method 'SHELXL93 (Sheldrick, 1993)'
_refine_ls_goodness_of_fit_all 1.072
_refine_ls_goodness_of_fit_obs 1.064
_refine_ls_hydrogen_treatment refall
_refine_ls_matrix_type full
_refine_ls_number_parameters 139
_refine_ls_number_reflns 1563
_refine_ls_number_restraints 1
_refine_ls_restrained_S_all 1.071
_refine_ls_restrained_S_obs 1.064
_refine_ls_R_factor_all 0.0376
_refine_ls_R_factor_obs .0361
_refine_ls_shift/esd_max 0.000
_refine_ls_shift/esd_mean 0.000
_refine_ls_structure_factor_coef Fsqd
_refine_ls_weighting_details 'w = 1/[\s^2^(Fo^2^)+(0.0702P)^2^+0.0501P] where P=(Fo^2^+2Fc^2^)/3'
_refine_ls_weighting_scheme calc
_refine_ls_wR_factor_all 0.0993
_refine_ls_wR_factor_obs .0968
_reflns_number_observed 1511
_reflns_number_total 1563
_reflns_observed_criterion >2sigma(I)
_cod_data_source_file jz1219.cif
_cod_data_source_block nitronew
_cod_depositor_comments
;
The following automatic conversions were performed:
'_symmetry_cell_setting' value 'Orthorhombic' changed to 'orthorhombic'
according to '/home/saulius/struct/CIF-dictionaries/cif_core.dic'
dictionary named 'cif_core.dic' version 2.4.1 from 2010-06-29.

Automatic conversion script
Id: cif_fix_enum 1527 2010-12-29 10:47:43Z saulius 

The following automatic conversions were performed:

'_chemical_melting_point' value '416K' was changed to '416' - the
value should be numeric and without a unit designator.

Automatic conversion script
Id: cif_fix_values 1646 2011-03-28 12:23:43Z adriana 

The following automatic conversions were performed:

'_refine_ls_weighting_scheme' value 'calc w =
1/[\s^2^(Fo^2^)+(0.0702P)^2^+0.0501P] where P=(Fo^2^+2Fc^2^)/3' was
changed to 'calc'. New tag '_refine_ls_weighting_details' was
created. The value of the new tag was set to 'w =
1/[\s^2^(Fo^2^)+(0.0702P)^2^+0.0501P] where P=(Fo^2^+2Fc^2^)/3'.

Automatic conversion script
Id: cif_fix_values 3143 2015-03-26 13:38:13Z robertas 
;
_cod_original_cell_volume 769.3(2)
_cod_database_code 2006691

loop_
_symmetry_equiv_pos_as_xyz
'x, y, z'
'-x, -y, z+1/2'
'-x+1/2, y+1/2, z+1/2'
'x+1/2, -y+1/2, z'

loop_
_atom_site_aniso_label
_atom_site_aniso_U_11
_atom_site_aniso_U_22
_atom_site_aniso_U_33
_atom_site_aniso_U_12
_atom_site_aniso_U_13
_atom_site_aniso_U_23
C1 .0523(7) .0476(8) .0642(9) -.0007(6) -.0063(8) -.0064(8)
O1 .0888(9) .0506(6) .0957(12) .0050(6) -.0286(9) -.0234(7)
O2 .0665(7) .0442(6) .0706(8) .0034(5) -.0117(6) .0030(6)
C3 .0690(11) .0494(8) .0609(11) .0038(7) -.0157(9) .0013(8)
C3a .0518(7) .0460(7) .0466(7) -.0007(6) -.0052(6) -.0014(6)
C4 .0693(9) .0497(8) .0541(8) .0019(7) -.0172(7) -.0097(7)
C5 .0615(9) .0427(8) .0592(9) -.0017(7) -.0084(7) -.0054(6)
C6 .0491(7) .0456(8) .0488(7) .0010(6) -.0013(6) .0016(6)
N6 .0636(8) .0541(8) .0630(9) .0037(6) -.0078(7) .0068(7)
O8 .178(2) .0792(10) .0936(14) .0280(12) -.076(2) -.0053(10)
O9 .0671(7) .0479(6) .0871(10) .0060(5) -.0014(8) .0091(6)
C7 .0530(7) .0500(7) .0475(7) -.0013(6) -.0066(6) -.0047(6)
C7a .0456(6) .0429(7) .0486(7) -.0023(5) -.0007(6) -.0055(6)

loop_
_atom_site_label
_atom_site_fract_x
_atom_site_fract_y
_atom_site_fract_z
_atom_site_U_iso_or_equiv
_atom_site_thermal_displace_type
_atom_site_calc_flag
_atom_site_refinement_flags
_atom_site_occupancy
_atom_site_disorder_group
_atom_site_type_symbol
C1 .1429(2) .00748(12) .3696(3) .0547(4) Uani d . 1 . C
O1 .1014(2) -.04874(10) .2315(3) .0784(5) Uani d . 1 . O
O2 .21613(13) -.02396(8) .5456(2) .0604(3) Uani d . 1 . O
C3 .2539(2) .05858(11) .6854(3) .0598(5) Uani d . 1 . C
H3A .356(2) .0621(14) .698(4) .057(6) Uiso d . 1 . H
H3B .195(3) .042(2) .826(6) .098(9) Uiso d . 1 . H
C3a .1941(2) .14717(11) .5722(3) .0481(3) Uani d . 1 . C
C4 .1967(2) .24702(13) .6266(3) .0577(4) Uani d . 1 . C
H4 .253(3) .2676(19) .757(5) .078(7) Uiso d . 1 . H
C5 .1261(2) .31261(11) .4903(3) .0544(4) Uani d . 1 . C
H5 .121(2) .3830(15) .521(3) .058(6) Uiso d . 1 . H
C6 .0566(2) .27755(11) .3065(3) .0478(4) Uani d . 1 . C
N6 -.0230(2) .34781(11) .1711(3) .0602(4) Uani d . 1 . N
O8 -.0706(3) .31898(14) -.0009(3) .1170(9) Uani d . 1 . O
O9 -.04245(14) .43180(8) .2365(3) .0673(4) Uani d . 1 . O
C7 .0556(2) .17923(13) .2463(3) .0502(3) Uani d . 1 . C
H7 -.003(3) .1589(17) .112(5) .072(6) Uiso d . 1 . H
C7a .1268(2) .11570(11) .3854(3) .0457(3) Uani d . 1 . C

loop_
_atom_type_symbol
_atom_type_description
_atom_type_scat_dispersion_real
_atom_type_scat_dispersion_imag
_atom_type_scat_source
C C 0.0181 0.0091 'International Tables Vol C Tables 4.2.6.8 and 6.1.1.4'
H H 0.0000 0.0000 'International Tables Vol C Tables 4.2.6.8 and 6.1.1.4'
N N 0.0311 0.0180 'International Tables Vol C Tables 4.2.6.8 and 6.1.1.4'
O O 0.0492 0.0322 'International Tables Vol C Tables 4.2.6.8 and 6.1.1.4'

loop_
_geom_angle_atom_site_label_1
_geom_angle_atom_site_label_2
_geom_angle_atom_site_label_3
_geom_angle
_geom_angle_publ_flag
O1 C1 O2 122.0(2) yes
O1 C1 C7a 129.9(2) yes
O2 C1 C7a 108.13(13) yes
C1 O2 C3 110.82(12) yes
O2 C3 C3a 104.53(14) yes
C7a C3a C4 120.61(14) ?
C7a C3a C3 108.07(14) ?
C4 C3a C3 131.3(2) ?
C5 C4 C3a 117.86(15) ?
C4 C5 C6 119.69(14) ?
C7 C6 C5 123.50(15) yes
C7 C6 N6 117.99(14) ?
C5 C6 N6 118.50(14) ?
O8 N6 O9 122.3(2) ?
O8 N6 C6 118.2(2) ?
O9 N6 C6 119.4(2) ?
C6 C7 C7a 115.45(14) ?
C3a C7a C7 122.86(14) ?
C3a C7a C1 108.44(14) ?
C7 C7a C1 128.69(14) ?

loop_
_geom_bond_atom_site_label_1
_geom_bond_atom_site_label_2
_geom_bond_site_symmetry_2
_geom_bond_distance
_geom_bond_publ_flag
C1 O1 . 1.203(2) yes
C1 O2 . 1.346(2) yes
C1 C7a . 1.473(2) yes
O2 C3 . 1.451(2) yes
C3 C3a . 1.491(2) yes
C3a C7a . 1.375(2) ?
C3a C4 . 1.390(2) ?
C4 C5 . 1.384(2) ?
C5 C6 . 1.385(2) ?
C6 C7 . 1.379(2) ?
C6 N6 . 1.462(2) ?
N6 O8 . 1.210(2) ?
N6 O9 . 1.218(2) ?
C7 C7a . 1.380(2) ?

loop_
_geom_torsion_atom_site_label_1
_geom_torsion_atom_site_label_2
_geom_torsion_atom_site_label_3
_geom_torsion_atom_site_label_4
_geom_torsion
_geom_torsion_publ_flag
O1 C1 O2 C3 179.7(2) ?
C7a C1 O2 C3 -0.5(2) ?
C1 O2 C3 C3a -0.1(2) ?
O2 C3 C3a C7a 0.7(2) ?
O2 C3 C3a C4 -179.7(2) ?
C7a C3a C4 C5 1.8(3) ?
C3 C3a C4 C5 -177.7(2) ?
C3a C4 C5 C6 -0.3(3) ?
C4 C5 C6 C7 -1.4(3) ?
C4 C5 C6 N6 177.1(2) ?
C7 C6 N6 O8 -9.0(3) yes
C5 C6 N6 O8 172.4(2) ?
C7 C6 N6 O9 169.0(2) ?
C5 C6 N6 O9 -9.6(2) yes
C5 C6 C7 C7a 1.4(2) ?
N6 C6 C7 C7a -177.16(13) ?
C4 C3a C7a C7 -1.9(2) ?
C3 C3a C7a C7 177.7(2) ?
C4 C3a C7a C1 179.3(2) ?
C3 C3a C7a C1 -1.0(2) ?
C6 C7 C7a C3a 0.3(2) ?
C6 C7 C7a C1 178.8(2) ?
O1 C1 C7a C3a -179.3(2) ?
O2 C1 C7a C3a 1.0(2) ?
O1 C1 C7a C7 2.0(3) ?
O2 C1 C7a C7 -177.7(2) ?

loop_
_cod_related_entry_id
_cod_related_entry_database
_cod_related_entry_code
1 ChemSpider 194210
